data_1517983
loop_
_publ_author_name
'Kotova, Oxana'
'Blasco, Salvador'
'Twamley, Brendan'
'O'Brien, John'
'Peacock, Robert D.'
'Kitchen, Jonathan A.'
'Mart\'inez-Calvo, Miguel'
'Gunnlaugsson, Thorfinnur'

_publ_section_title
;
 The application of chiroptical spectroscopy (circular dichroism) in
 quantifying binding events in lanthanide directed synthesis of chiral
 luminescent self-assembly structures
;
_journal_issue 1
_journal_name_full 'Chem. Sci.'
_journal_page_first 457
_journal_paper_doi 10.1039/C4SC02474E
_journal_volume 6
_journal_year 2015
_chemical_absolute_configuration syn
_chemical_formula_moiety 'C57 H42 Eu N6 O9, 2.5(H2 O)'
_chemical_formula_sum 'C57 H49.5 Eu N6 O11.5'
_chemical_formula_weight 1154.49
_chemical_name_systematic
; 
 ? 
;
_space_group_IT_number 20
_symmetry_cell_setting orthorhombic
_symmetry_space_group_name_Hall 'C 2c 2'
_symmetry_space_group_name_H-M 'C 2 2 21'
_atom_sites_solution_hydrogens geom
_atom_sites_solution_primary direct
_atom_sites_solution_secondary difmap
_audit_creation_method SHELXL-97
_cell_angle_alpha 90.00
_cell_angle_beta 90.00
_cell_angle_gamma 90.00
_cell_formula_units_Z 16
_cell_length_a 26.0015(12)
_cell_length_b 26.4029(11)
_cell_length_c 30.8305(11)
_cell_measurement_reflns_used 9422
_cell_measurement_temperature 100(2)
_cell_measurement_theta_max 46.88
_cell_measurement_theta_min 2.78
_cell_volume 21165.6(15)
_computing_cell_refinement 'Bruker SAINT'
_computing_data_collection 'Bruker APEX2'
_computing_data_reduction 'Bruker SAINT'
_computing_structure_refinement 'SHELXL-97 (Sheldrick, 1997)'
_computing_structure_solution 'SHELXS-97 (Sheldrick, 1990)'
_diffrn_ambient_temperature 100(2)
_diffrn_measured_fraction_theta_full 0.896
_diffrn_measured_fraction_theta_max 0.896
_diffrn_measurement_device_type 'Bruker APEX-II CCD'
_diffrn_measurement_method '\f and \w scans'
_diffrn_radiation_monochromator graphite
_diffrn_radiation_source 'fine-focus sealed tube'
_diffrn_radiation_type CuK\a
_diffrn_radiation_wavelength 1.54178
_diffrn_reflns_av_R_equivalents 0.0739
_diffrn_reflns_av_sigmaI/netI 0.1200
_diffrn_reflns_limit_h_max 23
_diffrn_reflns_limit_h_min -25
_diffrn_reflns_limit_k_max 24
_diffrn_reflns_limit_k_min -18
_diffrn_reflns_limit_l_max 30
_diffrn_reflns_limit_l_min -22
_diffrn_reflns_number 36491
_diffrn_reflns_theta_full 50.55
_diffrn_reflns_theta_max 50.55
_diffrn_reflns_theta_min 2.78
_exptl_absorpt_coefficient_mu 9.048
_exptl_absorpt_correction_T_max 0.7249
_exptl_absorpt_correction_T_min 0.1846
_exptl_absorpt_correction_type sphere
_exptl_absorpt_process_details 'APEX2 default values. r=0.2'
_exptl_crystal_colour colorless
_exptl_crystal_density_diffrn 1.449
_exptl_crystal_density_method 'not measured'
_exptl_crystal_description plates
_exptl_crystal_F_000 9416
_exptl_crystal_recrystallization_method 'Re-crystallisation from solvent: '
_exptl_crystal_size_max 0.282
_exptl_crystal_size_mid 0.145
_exptl_crystal_size_min 0.038
_refine_diff_density_max 1.029
_refine_diff_density_min -0.679
_refine_diff_density_rms 0.134
_refine_ls_abs_structure_details 'Flack H D (1983), Acta Cryst. A39, 876-881'
_refine_ls_abs_structure_Flack -0.001(8)
_refine_ls_extinction_coef 0.000104(15)
_refine_ls_extinction_expression Fc^*^=kFc[1+0.001xFc^2^\l^3^/sin(2\q)]^-1/4^
_refine_ls_extinction_method SHELXL
_refine_ls_goodness_of_fit_ref 1.009
_refine_ls_hydrogen_treatment mixed
_refine_ls_matrix_type full
_refine_ls_number_parameters 905
_refine_ls_number_reflns 9417
_refine_ls_number_restraints 195
_refine_ls_restrained_S_all 1.006
_refine_ls_R_factor_all 0.1512
_refine_ls_R_factor_gt 0.0834
_refine_ls_shift/su_max 0.004
_refine_ls_shift/su_mean 0.000
_refine_ls_structure_factor_coef Fsqd
_refine_ls_weighting_details 'calc w=1/[\s^2^(Fo^2^)+(0.1752P)^2^+0.0000P] where P=(Fo^2^+2Fc^2^)/3'
_refine_ls_weighting_scheme calc
_refine_ls_wR_factor_gt 0.2161
_refine_ls_wR_factor_ref 0.2618
_reflns_number_gt 5646
_reflns_number_total 9417
_reflns_threshold_expression >2sigma(I)
_cod_data_source_file c4sc02474e2.cif
_cod_data_source_block sal24
_cod_depositor_comments 'Adding full bibliography for 1517979--1517983.cif.'
_cod_original_sg_symbol_H-M C222(1)
_cod_original_formula_sum 'C57 H49.50 Eu N6 O11.50'
_cod_database_code 1517983

loop_
_symmetry_equiv_pos_as_xyz
'x, y, z'
'-x, -y, z+1/2'
'-x, y, -z+1/2'
'x, -y, -z'
'x+1/2, y+1/2, z'
'-x+1/2, -y+1/2, z+1/2'
'-x+1/2, y+1/2, -z+1/2'
'x+1/2, -y+1/2, -z'

loop_
_atom_site_label
_atom_site_type_symbol
_atom_site_fract_x
_atom_site_fract_y
_atom_site_fract_z
_atom_site_U_iso_or_equiv
_atom_site_adp_type
_atom_site_occupancy
_atom_site_symmetry_multiplicity
_atom_site_calc_flag
_atom_site_refinement_flags
_atom_site_disorder_assembly
_atom_site_disorder_group
Eu1 Eu 0.24418(7) 0.33668(5) 0.70231(3) 0.0848(6) Uani 1 1 d . . .
O9 O 0.2932(6) 0.3654(4) 0.7663(4) 0.075(5) Uani 1 1 d . . .
O1 O 0.2783(6) 0.2574(5) 0.7261(4) 0.081(5) Uani 1 1 d . . .
O8 O 0.0961(8) 0.2597(7) 0.7371(4) 0.100(5) Uani 1 1 d . . .
O4 O 0.3216(6) 0.3388(6) 0.6667(4) 0.101(5) Uani 1 1 d . . .
O3 O 0.2116(7) 0.3602(5) 0.6311(4) 0.100(6) Uani 1 1 d . . .
N1 N 0.2497(7) 0.2693(7) 0.6436(5) 0.076(5) Uani 1 1 d U . .
C44 C 0.2306(9) 0.3313(9) 0.8133(6) 0.071(6) Uani 1 1 d U . .
C2 C 0.2724(9) 0.2267(10) 0.6534(7) 0.085(7) Uani 1 1 d U . .
N5 N 0.2044(10) 0.3174(6) 0.7778(4) 0.073(6) Uani 1 1 d . . .
O2 O 0.3055(8) 0.1766(7) 0.7124(4) 0.117(7) Uani 1 1 d . . .
O5 O 0.3823(7) 0.3771(7) 0.6233(5) 0.125(6) Uani 1 1 d . . .
C1 C 0.2854(10) 0.2197(13) 0.7021(7) 0.089(8) Uani 1 1 d . . .
C40 C 0.1574(10) 0.2970(10) 0.7803(6) 0.070(7) Uani 1 1 d . . .
C68 C 0.4787(2) 0.1476(3) 0.43284(17) 0.171(5) Uani 1 1 d G . .
H68 H 0.4912 0.1150 0.4252 0.206 Uiso 1 1 calc R . .
C67 C 0.5110(2) 0.1891(3) 0.43035(15) 0.171(5) Uani 1 1 d GU . .
C76 C 0.4928(2) 0.2365(2) 0.44154(14) 0.171(5) Uani 1 1 d G . .
H76 H 0.5149 0.2651 0.4399 0.206 Uiso 1 1 calc R . .
C75 C 0.4426(2) 0.2424(2) 0.45504(13) 0.171(5) Uani 1 1 d G . .
H75 H 0.4302 0.2750 0.4627 0.206 Uiso 1 1 calc R . .
C74 C 0.4105(2) 0.2009(2) 0.45750(15) 0.171(5) Uani 1 1 d GU . .
C69 C 0.4285(2) 0.1533(3) 0.44633(16) 0.171(5) Uani 1 1 d GU . .
C70 C 0.3964(2) 0.1119(3) 0.44879(19) 0.171(5) Uani 1 1 d GU . .
H70 H 0.4088 0.0793 0.4411 0.206 Uiso 1 1 calc R . .
C71 C 0.3462(2) 0.1178(3) 0.46236(19) 0.171(5) Uani 1 1 d GU . .
H71 H 0.3240 0.0893 0.4640 0.206 Uiso 1 1 calc R . .
C72 C 0.3281(2) 0.1653(3) 0.47357(17) 0.171(5) Uani 1 1 d GU . .
H72 H 0.2935 0.1694 0.4829 0.206 Uiso 1 1 calc R . .
C73 C 0.3603(2) 0.2067(2) 0.47115(15) 0.171(5) Uani 1 1 d GU . .
H73 H 0.3479 0.2393 0.4789 0.206 Uiso 1 1 calc R . .
C98 C 0.7953(3) 0.1805(3) 0.6167(2) 0.087(8) Uani 1 1 d G . .
H98 H 0.8247 0.1661 0.6032 0.105 Uiso 1 1 calc R . .
O14 O 0.5793(2) 0.0941(2) 0.59763(17) 0.165(9) Uani 1 1 d G . .
C83 C 0.53204(19) 0.30437(18) 0.55570(12) 0.084(8) Uani 1 1 d GU . .
C43 C 0.2126(3) 0.3265(3) 0.85309(19) 0.092(8) Uani 1 1 d G . .
H43 H 0.2319 0.3363 0.8779 0.110 Uiso 1 1 calc R . .
C102 C 0.6571(2) 0.2440(2) 0.66501(16) 0.078(7) Uani 1 1 d GU . .
O7 O 0.1622(2) 0.2931(2) 0.70431(18) 0.098(6) Uani 1 1 d G . .
C97 C 0.7586(3) 0.1994(3) 0.59211(19) 0.087(8) Uani 1 1 d G . .
C103 C 0.5952(2) 0.2531(2) 0.72260(15) 0.142(10) Uiso 1 1 d GD . .
C48 C 0.3411(2) 0.4578(2) 0.82079(18) 0.062(6) Uani 1 1 d GU . .
N2 N 0.2039(2) 0.3489(3) 0.55800(16) 0.141(10) Uani 1 1 d GU . .
H2 H 0.2105 0.3304 0.5350 0.169 Uiso 1 1 calc R . .
C6 C 0.2417(2) 0.2802(2) 0.60140(15) 0.079(7) Uani 1 1 d G . .
C65 C 0.5634(2) 0.1854(3) 0.41180(16) 0.119(10) Uani 1 1 d G . .
H65 H 0.5824 0.1601 0.4298 0.142 Uiso 1 1 calc R . .
C5 C 0.2546(2) 0.2463(2) 0.56998(15) 0.099(8) Uani 1 1 d G . .
H5 H 0.2484 0.2543 0.5404 0.119 Uiso 1 1 calc R . .
C100 C 0.7470(3) 0.2029(3) 0.6774(2) 0.080(7) Uani 1 1 d GU . .
H100 H 0.7426 0.2051 0.7079 0.096 Uiso 1 1 calc R . .
C45 C 0.2819(2) 0.3569(2) 0.80277(16) 0.084(8) Uani 1 1 d G . .
C7 C 0.2175(2) 0.3322(2) 0.59710(15) 0.085(7) Uani 1 1 d GU . .
C96 C 0.7574(3) 0.1946(3) 0.54021(19) 0.093(8) Uani 1 1 d G . .
C3 C 0.2864(2) 0.1896(2) 0.62167(16) 0.094(8) Uani 1 1 d G . .
H3 H 0.3023 0.1588 0.6301 0.112 Uiso 1 1 calc R . .
C20 C 0.34327(19) 0.37274(17) 0.65012(12) 0.110(9) Uiso 1 1 d G . .
N6 N 0.3127(2) 0.3737(2) 0.83581(17) 0.091(6) Uani 1 1 d G . .
H6 H 0.3041 0.3668 0.8628 0.110 Uiso 1 1 calc R . .
N10 N 0.49570(18) 0.34066(18) 0.55161(12) 0.099(6) Uani 1 1 d G . .
H10 H 0.4631 0.3323 0.5540 0.118 Uiso 1 1 calc R . .
C64 C 0.6120(2) 0.2488(2) 0.45190(15) 0.075(7) Uani 1 1 d GU . .
C56 C 0.2870(3) 0.5331(3) 0.8385(2) 0.125(11) Uani 1 1 d GU . .
H56 H 0.2601 0.5468 0.8557 0.150 Uiso 1 1 calc R . .
C82 C 0.51238(18) 0.25018(17) 0.56418(11) 0.097(8) Uani 1 1 d GD . .
C49 C 0.3644(2) 0.4851(2) 0.78913(19) 0.099(8) Uani 1 1 d G . .
H49 H 0.3864 0.4687 0.7689 0.119 Uiso 1 1 calc R . .
C26 C 0.2083(2) 0.4516(2) 0.72053(18) 0.111(9) Uiso 1 1 d G . .
C50 C 0.3553(3) 0.5419(3) 0.7859(2) 0.105(9) Uani 1 1 d GU . .
C46 C 0.3595(2) 0.4027(2) 0.82717(17) 0.084(7) Uani 1 1 d G . .
H46 H 0.3787 0.3897 0.8014 0.101 Uiso 1 1 calc R . .
C59 C 0.6801(2) 0.3527(2) 0.50356(18) 0.070(6) Uani 1 1 d GU . .
C63 C 0.6378(2) 0.2968(2) 0.45441(16) 0.087(8) Uani 1 1 d GU . .
C66 C 0.5694(3) 0.1685(3) 0.36382(18) 0.132(11) Uani 1 1 d G . .
H66A H 0.5510 0.1921 0.3449 0.198 Uiso 1 1 calc R . .
H66B H 0.5551 0.1344 0.3603 0.198 Uiso 1 1 calc R . .
H66C H 0.6060 0.1682 0.3560 0.198 Uiso 1 1 calc R . .
C84 C 0.5097(2) 0.39442(19) 0.54314(14) 0.105(9) Uani 1 1 d G . .
H84 H 0.5442 0.3996 0.5567 0.126 Uiso 1 1 calc R . .
C62 C 0.6421(3) 0.3320(3) 0.42241(18) 0.097(8) Uani 1 1 d G . .
H62 H 0.6258 0.3268 0.3952 0.116 Uiso 1 1 calc R . .
C4 C 0.2770(2) 0.1992(2) 0.58088(16) 0.100(9) Uani 1 1 d G . .
H4 H 0.2851 0.1750 0.5590 0.120 Uiso 1 1 calc R . .
C47 C 0.3918(3) 0.4020(3) 0.86803(18) 0.111(9) Uani 1 1 d G . .
H47A H 0.4283 0.4042 0.8603 0.167 Uiso 1 1 calc R . .
H47B H 0.3855 0.3704 0.8838 0.167 Uiso 1 1 calc R . .
H47C H 0.3824 0.4308 0.8864 0.167 Uiso 1 1 calc R . .
C55 C 0.3139(3) 0.5625(3) 0.8085(2) 0.106(9) Uani 1 1 d G . .
C87 C 0.4830(18) 0.3754(17) 0.4639(12) 0.23(3) Uani 1 1 d U . .
H87 H 0.4561 0.3545 0.4746 0.281 Uiso 1 1 calc R . .
C86 C 0.5180(13) 0.4002(10) 0.4932(10) 0.109(9) Uani 1 1 d U . .
C95 C 0.5518(16) 0.4349(13) 0.4786(11) 0.158(14) Uani 1 1 d . . .
H95 H 0.5727 0.4547 0.4974 0.190 Uiso 1 1 calc R . .
C94 C 0.5533(14) 0.4395(13) 0.4290(10) 0.184(19) Uani 1 1 d . . .
H94 H 0.5796 0.4613 0.4184 0.221 Uiso 1 1 calc R . .
C93 C 0.5253(11) 0.4191(12) 0.3990(10) 0.240(12) Uani 1 1 d GD . .
C88 C 0.4904(13) 0.3837(13) 0.4146(6) 0.240(12) Uani 1 1 d G . .
C89 C 0.4595(10) 0.3568(11) 0.3858(10) 0.240(12) Uani 1 1 d GDU . .
H89 H 0.4357 0.3325 0.3964 0.288 Uiso 1 1 calc R . .
C90 C 0.4636(11) 0.3654(12) 0.3414(9) 0.240(12) Uani 1 1 d GDU . .
H90 H 0.4426 0.3471 0.3218 0.288 Uiso 1 1 calc R . .
C91 C 0.4986(12) 0.4009(13) 0.3259(6) 0.240(12) Uani 1 1 d GDU . .
H91 H 0.5014 0.4068 0.2956 0.288 Uiso 1 1 calc R . .
C92 C 0.5294(10) 0.4278(11) 0.3547(11) 0.240(12) Uani 1 1 d GDU . .
H92 H 0.5532 0.4520 0.3440 0.288 Uiso 1 1 calc R . .
C77 C 0.5832(13) 0.1388(12) 0.5858(9) 0.097(8) Uani 1 1 d U . .
C81 C 0.4606(8) 0.2320(10) 0.5601(6) 0.102(9) Uani 1 1 d D . .
H81 H 0.4337 0.2550 0.5533 0.123 Uiso 1 1 calc R . .
C53 C 0.3342(17) 0.6427(12) 0.7768(10) 0.143(13) Uani 1 1 d U . .
H53 H 0.3299 0.6784 0.7758 0.172 Uiso 1 1 calc R . .
C57 C 0.3015(13) 0.4841(9) 0.8417(7) 0.123(11) Uani 1 1 d U . .
H57 H 0.2816 0.4643 0.8612 0.148 Uiso 1 1 calc R . .
C41 C 0.1346(12) 0.2908(9) 0.8187(7) 0.105(9) Uani 1 1 d . . .
H41 H 0.1010 0.2769 0.8208 0.126 Uiso 1 1 calc R . .
C85 C 0.4740(12) 0.4315(10) 0.5651(9) 0.136(11) Uani 1 1 d . . .
H85A H 0.4893 0.4654 0.5644 0.205 Uiso 1 1 calc R . .
H85B H 0.4685 0.4211 0.5952 0.205 Uiso 1 1 calc R . .
H85C H 0.4409 0.4320 0.5498 0.205 Uiso 1 1 calc R . .
C99 C 0.7925(10) 0.1807(10) 0.6620(7) 0.096(8) Uani 1 1 d . . .
H99 H 0.8186 0.1674 0.6803 0.116 Uiso 1 1 calc R . .
C60 C 0.6877(9) 0.3897(8) 0.4736(6) 0.084(8) Uani 1 1 d . . .
H60 H 0.7025 0.4213 0.4813 0.100 Uiso 1 1 calc R . .
C80 C 0.4493(14) 0.1796(12) 0.5661(8) 0.170(16) Uani 1 1 d DU . .
H80 H 0.4153 0.1675 0.5618 0.204 Uiso 1 1 calc R . .
C52 C 0.3714(14) 0.6237(13) 0.7541(12) 0.139(12) Uani 1 1 d U . .
H52 H 0.3917 0.6448 0.7359 0.167 Uiso 1 1 calc R . .
C28 C 0.099(2) 0.512(2) 0.7346(19) 0.29(3) Uiso 1 1 d . . .
H28A H 0.0888 0.4973 0.7068 0.436 Uiso 0.50 1 calc PR . .
H28B H 0.1229 0.5403 0.7294 0.436 Uiso 0.50 1 calc PR . .
H28C H 0.0683 0.5251 0.7495 0.436 Uiso 0.50 1 calc PR . .
H28D H 0.0978 0.5445 0.7504 0.436 Uiso 0.50 1 calc PR . .
H28E H 0.0638 0.5015 0.7278 0.436 Uiso 0.50 1 calc PR . .
H28F H 0.1183 0.5167 0.7076 0.436 Uiso 0.50 1 calc PR . .
C61 C 0.6725(11) 0.3790(11) 0.4303(6) 0.117(10) Uani 1 1 d . . .
H61 H 0.6815 0.4010 0.4071 0.141 Uiso 1 1 calc R . .
C42 C 0.1620(16) 0.3056(10) 0.8562(9) 0.146(14) Uani 1 1 d . . .
H42 H 0.1465 0.3015 0.8840 0.175 Uiso 1 1 calc R . .
C27 C 0.1217(14) 0.4772(18) 0.7591(14) 0.193(16) Uiso 1 1 d D . .
H27 H 0.1096 0.4416 0.7547 0.231 Uiso 1 1 calc R . .
C54 C 0.3011(16) 0.6165(11) 0.8017(10) 0.155(13) Uani 1 1 d U . .
H54 H 0.2714 0.6317 0.8141 0.186 Uiso 1 1 calc R . .
C39 C 0.1418(13) 0.2798(10) 0.7380(7) 0.087(8) Uani 1 1 d . . .
C78 C 0.5385(12) 0.1670(10) 0.5773(7) 0.091(7) Uani 1 1 d DU . .
N4 N 0.1806(11) 0.4908(8) 0.7393(9) 0.165(13) Uani 1 1 d D . .
H4A H 0.1933 0.5216 0.7408 0.198 Uiso 1 1 calc R . .
O20 O 0.5770(8) 0.2922(6) 0.3403(4) 0.120(6) Uani 1 1 d . . .
H20A H 0.5831 0.2777 0.3171 0.144 Uiso 1 1 d . . .
H20B H 0.5910 0.3209 0.3404 0.144 Uiso 1 1 d . . .
C79 C 0.4886(12) 0.1458(17) 0.5784(12) 0.187(17) Uani 1 1 d DU . .
H79 H 0.4821 0.1118 0.5867 0.225 Uiso 1 1 calc R . .
O19 O 0.3820(6) 0.3299(7) 0.5428(5) 0.112(5) Uani 1 1 d . . .
H19A H 0.3815 0.3442 0.5667 0.134 Uiso 1 1 d . . .
H19B H 0.3584 0.3274 0.5247 0.134 Uiso 1 1 d . . .
O23 O 0.1918(11) 0.5992(6) 0.7336(6) 0.179(11) Uani 1 1 d . . .
H23A H 0.1920 0.6239 0.7507 0.215 Uiso 1 1 d . . .
H23B H 0.1852 0.5971 0.7062 0.215 Uiso 1 1 d . . .
C8 C 0.1748(12) 0.4039(11) 0.5523(7) 0.150(12) Uani 1 1 d DU . .
H8A H 0.1508 0.4078 0.5774 0.180 Uiso 1 1 calc R . .
C51 C 0.3812(11) 0.5726(12) 0.7566(9) 0.130(11) Uani 1 1 d U . .
H51 H 0.4062 0.5581 0.7380 0.156 Uiso 1 1 calc R . .
C58 C 0.6983(9) 0.3549(10) 0.5506(7) 0.070(7) Uani 1 1 d . . .
C101 C 0.7078(10) 0.2220(8) 0.6511(6) 0.078(7) Uani 1 1 d U . .
N7 N 0.6592(7) 0.3072(6) 0.4945(5) 0.072(5) Uani 1 1 d . . .
N8 N 0.5939(8) 0.2365(7) 0.4155(5) 0.092(6) Uani 1 1 d . . .
H8 H 0.5984 0.2560 0.3927 0.110 Uiso 1 1 calc R . .
N9 N 0.5489(8) 0.2182(8) 0.5682(5) 0.082(6) Uani 1 1 d U . .
N11 N 0.7143(7) 0.2184(6) 0.6074(4) 0.066(5) Uani 1 1 d . . .
N12 N 0.6500(6) 0.2485(8) 0.7053(5) 0.091(6) Uani 1 1 d . A .
H12 H 0.6763 0.2489 0.7233 0.109 Uiso 1 1 calc R . .
O12 O 0.6109(6) 0.2226(6) 0.4850(5) 0.099(5) Uani 1 1 d . . .
O13 O 0.6290(7) 0.1577(5) 0.5774(3) 0.081(4) Uani 1 1 d . . .
O15 O 0.5780(5) 0.3099(5) 0.5542(4) 0.071(4) Uani 1 1 d . . .
O10 O 0.6900(6) 0.3182(6) 0.5741(4) 0.068(4) Uani 1 1 d . . .
O11 O 0.7176(6) 0.3966(7) 0.5610(4) 0.085(4) Uani 1 1 d . . .
O17 O 0.7987(8) 0.1803(8) 0.5229(5) 0.125(7) Uani 1 1 d . . .
O16 O 0.7165(6) 0.2116(6) 0.5249(4) 0.080(5) Uani 1 1 d . . .
O18 O 0.6273(6) 0.2548(5) 0.6354(4) 0.077(4) Uani 1 1 d . . .
Eu2 Eu 0.64255(6) 0.24550(5) 0.55791(3) 0.0743(6) Uani 1 1 d . . .
C23 C 0.3238(13) 0.5166(13) 0.6666(11) 0.136(11) Uani 1 1 d U . .
H23 H 0.3404 0.5483 0.6627 0.164 Uiso 1 1 calc R . .
C24 C 0.2756(12) 0.5133(11) 0.6881(9) 0.117(9) Uani 1 1 d U . .
H24 H 0.2573 0.5433 0.6954 0.140 Uiso 1 1 calc R . .
C25 C 0.2551(10) 0.4665(11) 0.6984(7) 0.087(7) Uiso 1 1 d . . .
N3 N 0.2788(8) 0.4251(7) 0.6842(5) 0.083(6) Uani 1 1 d . . .
C21 C 0.3271(12) 0.4257(10) 0.6623(7) 0.094(7) Uani 1 1 d U . .
C22 C 0.3460(11) 0.4722(10) 0.6513(9) 0.111(8) Uani 1 1 d U . .
H22 H 0.3751 0.4742 0.6328 0.133 Uiso 1 1 calc R . .
O24 O 0.1748(11) 0.5928(8) 0.6440(8) 0.188(11) Uani 1 1 d . . .
H24A H 0.1658 0.6233 0.6406 0.226 Uiso 1 1 d . . .
H24B H 0.1495 0.5743 0.6482 0.226 Uiso 1 1 d . . .
C104 C 0.5671(17) 0.1986(13) 0.7117(15) 0.084(14) Uiso 0.532(13) 1 d PD A -2
H10A H 0.5339 0.2049 0.6977 0.126 Uiso 0.532(13) 1 calc PR A -2
H10B H 0.5617 0.1798 0.7387 0.126 Uiso 0.532(13) 1 calc PR A -2
H10C H 0.5891 0.1788 0.6923 0.126 Uiso 0.532(13) 1 calc PR A -2
C105 C 0.5772(16) 0.2961(15) 0.7178(11) 0.070(12) Uiso 0.532(13) 1 d PD A -2
C9 C 0.1431(17) 0.4048(16) 0.5122(10) 0.23(2) Uani 1 1 d . . .
H9A H 0.1654 0.4101 0.4870 0.349 Uiso 0.50 1 calc PR . .
H9B H 0.1181 0.4325 0.5141 0.349 Uiso 0.50 1 calc PR . .
H9C H 0.1249 0.3725 0.5092 0.349 Uiso 0.50 1 calc PR . .
H9D H 0.1069 0.3999 0.5198 0.349 Uiso 0.50 1 calc PR . .
H9E H 0.1542 0.3776 0.4928 0.349 Uiso 0.50 1 calc PR . .
H9F H 0.1473 0.4375 0.4977 0.349 Uiso 0.50 1 calc PR . .
C15 C 0.363(3) 0.560(2) 0.5468(14) 0.36(2) Uiso 1 1 d D . .
H15 H 0.3850 0.5885 0.5486 0.431 Uiso 1 1 calc R . .
C13 C 0.3463(14) 0.473(3) 0.532(2) 0.36(2) Uiso 1 1 d D . .
H13 H 0.3571 0.4405 0.5212 0.431 Uiso 1 1 calc R . .
C10 C 0.2146(12) 0.4363(10) 0.5590(9) 0.199(7) Uiso 1 1 d GD . .
C19 C 0.1922(8) 0.4827(14) 0.5689(8) 0.199(7) Uiso 1 1 d G . .
H19 H 0.1568 0.4844 0.5764 0.239 Uiso 1 1 calc R . .
C18 C 0.2216(14) 0.5267(9) 0.5678(8) 0.199(7) Uiso 1 1 d GD . .
H18 H 0.2063 0.5584 0.5746 0.239 Uiso 1 1 calc R . .
C17 C 0.2734(13) 0.5242(10) 0.5568(9) 0.199(7) Uiso 1 1 d GD . .
C12 C 0.2958(8) 0.4779(14) 0.5469(9) 0.199(7) Uiso 1 1 d GD . .
C11 C 0.2664(13) 0.4339(10) 0.5480(8) 0.199(7) Uiso 1 1 d GD . .
H11 H 0.2817 0.4022 0.5412 0.239 Uiso 1 1 calc R . .
C30 C 0.1242(12) 0.5299(15) 0.8219(9) 0.319(11) Uiso 1 1 d G . .
H30 H 0.1036 0.5558 0.8094 0.383 Uiso 1 1 calc R . .
C29 C 0.1380(15) 0.4879(18) 0.7974(8) 0.319(11) Uiso 1 1 d G . .
C38 C 0.1682(15) 0.4500(15) 0.8157(12) 0.319(11) Uiso 1 1 d G . .
H38 H 0.1776 0.4213 0.7989 0.383 Uiso 1 1 calc R . .
C37 C 0.1846(12) 0.4542(11) 0.8584(12) 0.319(11) Uiso 1 1 d G . .
H37 H 0.2052 0.4284 0.8709 0.383 Uiso 1 1 calc R . .
C36 C 0.1708(8) 0.4963(10) 0.8829(8) 0.319(11) Uiso 1 1 d G . .
C31 C 0.1406(8) 0.5341(10) 0.8646(8) 0.319(11) Uiso 1 1 d G . .
C32 C 0.1268(12) 0.5762(10) 0.8891(13) 0.319(11) Uiso 1 1 d G . .
H32 H 0.1062 0.6021 0.8766 0.383 Uiso 1 1 calc R . .
C33 C 0.1432(14) 0.5804(14) 0.9319(12) 0.319(11) Uiso 1 1 d G . .
H33 H 0.1337 0.6092 0.9486 0.383 Uiso 1 1 calc R . .
C34 C 0.1733(14) 0.5426(18) 0.9502(8) 0.319(11) Uiso 1 1 d G . .
H34 H 0.1845 0.5455 0.9794 0.383 Uiso 1 1 calc R . .
C35 C 0.1872(11) 0.5005(15) 0.9257(9) 0.319(11) Uiso 1 1 d G . .
H35 H 0.2078 0.4746 0.9382 0.383 Uiso 1 1 calc R . .
O22 O 0.5000 0.123(3) 0.2500 0.33(3) Uani 1 2 d S . .
H22A H 0.4778 0.1420 0.2458 0.402 Uiso 1 1 d . . .
C14 C 0.382(3) 0.513(2) 0.5322(7) 0.36(2) Uiso 1 1 d D . .
H14 H 0.4162 0.5085 0.5229 0.431 Uiso 1 1 calc R . .
O21 O 0.5000 0.2851(17) 0.2500 0.37(5) Uani 1 2 d S . .
H21A H 0.4706 0.2709 0.2461 0.444 Uiso 1 1 d . . .
C114 C 0.5357(15) 0.3075(16) 0.6824(12) 0.072(12) Uiso 0.532(13) 1 d P A -2
H114 H 0.5269 0.2829 0.6612 0.087 Uiso 0.532(13) 1 calc PR A -2
C115 C 0.596(2) 0.2814(18) 0.7696(12) 0.097(18) Uiso 0.468(13) 1 d PD A 1
H11A H 0.5722 0.2639 0.7894 0.146 Uiso 0.234(6) 1 calc PR A 1
H11B H 0.5847 0.3167 0.7660 0.146 Uiso 0.234(6) 1 calc PR A 1
H11C H 0.6306 0.2806 0.7815 0.146 Uiso 0.234(6) 1 calc PR A 1
H11D H 0.6195 0.3102 0.7686 0.146 Uiso 0.234(6) 1 calc PR A 1
H11E H 0.6070 0.2575 0.7919 0.146 Uiso 0.234(6) 1 calc PR A 1
H11F H 0.5610 0.2935 0.7764 0.146 Uiso 0.234(6) 1 calc PR A 1
C112 C 0.5123(10) 0.3897(12) 0.7174(10) 0.089(14) Uiso 0.532(13) 1 d PGD A -2
C111 C 0.4841(12) 0.4344(14) 0.7148(10) 0.14(2) Uiso 0.532(13) 1 d PGD A -2
H111 H 0.4626 0.4405 0.6904 0.163 Uiso 0.532(13) 1 calc PR A -2
C110 C 0.4873(16) 0.4700(11) 0.7479(13) 0.121(18) Uiso 0.532(13) 1 d PGD A -2
H110 H 0.4680 0.5005 0.7461 0.145 Uiso 0.532(13) 1 calc PR A -2
C109 C 0.5187(16) 0.4610(11) 0.7835(11) 0.14(2) Uiso 0.532(13) 1 d PG A -2
H109 H 0.5209 0.4854 0.8061 0.173 Uiso 0.532(13) 1 calc PR A -2
C108 C 0.5469(13) 0.4164(13) 0.7861(10) 0.118(18) Uiso 0.532(13) 1 d PGD A -2
H108 H 0.5683 0.4103 0.8105 0.141 Uiso 0.532(13) 1 calc PR A -2
C107 C 0.5437(11) 0.3808(11) 0.7531(12) 0.124(18) Uiso 0.532(13) 1 d PGD A -2
O6 O 0.1922(6) 0.4078(6) 0.7248(5) 0.097(5) Uiso 1 1 d . . .
C106 C 0.576(2) 0.327(2) 0.7511(17) 0.119(18) Uiso 0.532(13) 1 d P A -2
H106 H 0.5952 0.3172 0.7761 0.143 Uiso 0.532(13) 1 calc PR A -2
C113 C 0.5128(19) 0.354(2) 0.6831(17) 0.112(17) Uiso 0.532(13) 1 d P A -2
H113 H 0.4950 0.3633 0.6574 0.135 Uiso 0.532(13) 1 calc PR A -2
C16 C 0.312(2) 0.562(2) 0.559(2) 0.36(2) Uiso 1 1 d D . .
H16 H 0.3007 0.5933 0.5698 0.431 Uiso 1 1 calc R . .
C124 C 0.4612(10) 0.2404(10) 0.6710(9) 0.100(17) Uiso 0.468(13) 1 d PG A 1
H124 H 0.4318 0.2583 0.6611 0.120 Uiso 0.468(13) 1 calc PR A 1
C125 C 0.5055(12) 0.2667(9) 0.6826(9) 0.082(15) Uiso 0.468(13) 1 d PG A 1
H125 H 0.5063 0.3026 0.6805 0.099 Uiso 0.468(13) 1 calc PR A 1
C116 C 0.5485(10) 0.2405(11) 0.6972(9) 0.064(12) Uiso 0.468(13) 1 d PG A 1
C117 C 0.5473(9) 0.1880(11) 0.7002(10) 0.093(19) Uiso 0.468(13) 1 d PG A 1
H117 H 0.5767 0.1701 0.7101 0.111 Uiso 0.468(13) 1 calc PR A 1
C118 C 0.5030(9) 0.1617(9) 0.6886(7) 0.14(2) Uiso 0.468(13) 1 d PG A 1
C123 C 0.4600(9) 0.1879(10) 0.6741(7) 0.12(2) Uiso 0.468(13) 1 d PG A 1
C122 C 0.4158(10) 0.1616(13) 0.6625(11) 0.15(2) Uiso 0.468(13) 1 d PG A 1
H122 H 0.3864 0.1795 0.6526 0.178 Uiso 0.468(13) 1 calc PR A 1
C121 C 0.4146(13) 0.1091(13) 0.6655(12) 0.14(2) Uiso 0.468(13) 1 d PG A 1
H121 H 0.3843 0.0911 0.6576 0.173 Uiso 0.468(13) 1 calc PR A 1
C120 C 0.4576(16) 0.0828(10) 0.6801(12) 0.17(3) Uiso 0.468(13) 1 d PG A 1
H120 H 0.4568 0.0470 0.6822 0.204 Uiso 0.468(13) 1 calc PR A 1
C119 C 0.5018(14) 0.1092(9) 0.6916(11) 0.15(3) Uiso 0.468(13) 1 d PG A 1
H119 H 0.5312 0.0912 0.7016 0.175 Uiso 0.468(13) 1 calc PR A 1

loop_
_atom_site_aniso_label
_atom_site_aniso_U_11
_atom_site_aniso_U_22
_atom_site_aniso_U_33
_atom_site_aniso_U_23
_atom_site_aniso_U_13
_atom_site_aniso_U_12
Eu1 0.1561(16) 0.0719(10) 0.0265(6) 0.0004(6) -0.0112(9) -0.0131(11)
O9 0.159(14) 0.051(8) 0.016(6) -0.009(6) -0.006(7) -0.007(9)
O1 0.149(14) 0.068(10) 0.026(6) -0.016(7) -0.007(7) -0.018(10)
O8 0.106(13) 0.152(16) 0.043(8) -0.009(9) -0.012(9) 0.028(14)
O4 0.152(14) 0.097(11) 0.055(8) 0.016(8) 0.016(9) -0.053(11)
O3 0.188(17) 0.085(11) 0.028(7) -0.013(7) -0.025(9) 0.005(11)
N1 0.092(9) 0.083(9) 0.053(7) -0.006(7) 0.002(7) 0.000(8)
C44 0.084(14) 0.098(14) 0.031(10) 0.000(10) 0.011(10) -0.011(12)
C2 0.097(11) 0.094(11) 0.064(9) -0.019(8) -0.004(8) 0.000(9)
N5 0.128(19) 0.077(13) 0.013(8) 0.001(8) -0.011(10) 0.022(13)
O2 0.21(2) 0.119(15) 0.026(8) -0.008(9) -0.035(9) 0.003(14)
O5 0.131(15) 0.149(16) 0.095(12) 0.040(11) -0.006(11) -0.030(12)
C1 0.11(2) 0.12(2) 0.035(13) 0.032(17) -0.015(14) -0.04(2)
C40 0.049(17) 0.12(2) 0.038(15) 0.013(12) 0.005(12) -0.016(15)
C68 0.138(11) 0.261(16) 0.115(7) -0.013(10) 0.024(8) -0.036(11)
C67 0.138(11) 0.261(16) 0.115(7) -0.013(10) 0.024(8) -0.036(11)
C76 0.138(11) 0.261(16) 0.115(7) -0.013(10) 0.024(8) -0.036(11)
C75 0.138(11) 0.261(16) 0.115(7) -0.013(10) 0.024(8) -0.036(11)
C74 0.138(11) 0.261(16) 0.115(7) -0.013(10) 0.024(8) -0.036(11)
C69 0.138(11) 0.261(16) 0.115(7) -0.013(10) 0.024(8) -0.036(11)
C70 0.138(11) 0.261(16) 0.115(7) -0.013(10) 0.024(8) -0.036(11)
C71 0.138(11) 0.261(16) 0.115(7) -0.013(10) 0.024(8) -0.036(11)
C72 0.138(11) 0.261(16) 0.115(7) -0.013(10) 0.024(8) -0.036(11)
C73 0.138(11) 0.261(16) 0.115(7) -0.013(10) 0.024(8) -0.036(11)
C98 0.11(2) 0.10(2) 0.050(14) -0.017(13) 0.006(13) 0.039(16)
O14 0.19(2) 0.070(13) 0.24(2) 0.050(14) -0.039(18) -0.015(14)
C83 0.11(2) 0.11(2) 0.031(10) -0.001(13) -0.030(16) 0.05(2)
C43 0.17(3) 0.050(15) 0.060(15) 0.007(12) -0.027(17) -0.021(17)
C102 0.15(2) 0.068(15) 0.017(11) 0.004(11) 0.006(13) 0.027(17)
O7 0.184(18) 0.058(9) 0.053(9) -0.012(8) -0.018(11) -0.036(10)
C97 0.16(3) 0.050(15) 0.055(14) 0.004(11) -0.018(17) 0.012(18)
C48 0.085(14) 0.081(13) 0.019(8) -0.013(10) 0.008(9) -0.023(12)
N2 0.30(3) 0.097(14) 0.023(8) 0.010(10) -0.034(14) -0.040(15)
C6 0.117(19) 0.095(17) 0.024(10) 0.010(10) 0.000(12) -0.027(16)
C65 0.14(2) 0.15(3) 0.063(15) -0.013(15) -0.037(16) -0.06(2)
C5 0.13(2) 0.16(2) 0.014(8) 0.010(12) 0.005(11) -0.02(2)
C100 0.14(2) 0.068(15) 0.033(10) 0.007(10) 0.010(13) 0.020(16)
C45 0.14(2) 0.103(19) 0.013(11) -0.014(11) -0.010(13) 0.009(17)
C7 0.096(10) 0.086(10) 0.073(10) 0.004(9) -0.007(8) 0.003(9)
C96 0.12(3) 0.09(2) 0.067(17) -0.001(13) -0.001(18) -0.01(2)
C3 0.15(2) 0.090(18) 0.038(12) 0.004(12) 0.004(13) -0.005(16)
N6 0.15(2) 0.090(15) 0.035(10) 0.013(10) -0.001(12) 0.016(14)
N10 0.064(14) 0.125(18) 0.107(15) 0.038(15) 0.015(11) 0.006(13)
C64 0.14(2) 0.057(14) 0.026(12) -0.002(12) -0.001(11) -0.016(15)
C56 0.23(3) 0.092(17) 0.056(14) 0.017(14) 0.027(18) 0.05(2)
C82 0.10(2) 0.09(2) 0.093(17) 0.036(17) -0.007(16) 0.03(2)
C49 0.11(2) 0.10(2) 0.080(16) -0.021(15) -0.007(16) -0.010(17)
C50 0.16(3) 0.098(18) 0.060(14) 0.019(12) -0.007(15) -0.006(19)
C46 0.14(2) 0.092(18) 0.022(10) 0.008(11) -0.009(13) -0.010(17)
C59 0.100(14) 0.090(14) 0.020(9) 0.000(10) 0.005(10) -0.011(12)
C63 0.12(2) 0.125(19) 0.012(10) -0.003(12) 0.002(11) 0.004(17)
C66 0.16(3) 0.19(3) 0.046(13) -0.053(16) 0.023(15) -0.04(2)
C84 0.15(3) 0.065(18) 0.10(2) 0.030(16) -0.034(18) -0.001(19)
C62 0.17(3) 0.099(19) 0.022(10) 0.011(12) -0.021(13) 0.00(2)
C4 0.18(3) 0.072(17) 0.044(13) 0.002(12) -0.016(15) 0.003(18)
C47 0.16(3) 0.096(19) 0.073(16) 0.011(14) -0.008(17) -0.030(18)
C55 0.12(2) 0.12(2) 0.081(19) 0.004(16) -0.010(16) -0.03(2)
C87 0.28(5) 0.29(5) 0.13(3) 0.14(3) -0.08(3) -0.13(4)
C86 0.16(3) 0.047(17) 0.12(2) 0.033(15) 0.000(18) 0.039(19)
C95 0.24(4) 0.09(2) 0.15(3) 0.02(2) 0.01(3) -0.01(3)
C94 0.22(4) 0.21(4) 0.13(3) 0.11(3) 0.10(3) 0.16(3)
C93 0.20(2) 0.36(3) 0.164(18) 0.118(19) 0.039(15) 0.121(19)
C88 0.20(2) 0.36(3) 0.164(18) 0.118(19) 0.039(15) 0.121(19)
C89 0.20(2) 0.36(3) 0.164(18) 0.118(19) 0.039(15) 0.121(19)
C90 0.20(2) 0.36(3) 0.164(18) 0.118(19) 0.039(15) 0.121(19)
C91 0.20(2) 0.36(3) 0.164(18) 0.118(19) 0.039(15) 0.121(19)
C92 0.20(2) 0.36(3) 0.164(18) 0.118(19) 0.039(15) 0.121(19)
C77 0.094(12) 0.097(12) 0.100(11) 0.009(9) 0.002(9) -0.001(10)
C81 0.086(19) 0.15(3) 0.072(14) 0.033(16) -0.024(15) 0.010(19)
C53 0.25(5) 0.08(2) 0.10(2) 0.027(16) 0.00(2) -0.007(19)
C57 0.25(4) 0.063(14) 0.062(15) -0.017(13) 0.035(19) -0.010(19)
C41 0.15(3) 0.12(2) 0.041(13) -0.021(14) -0.014(17) -0.012(19)
C85 0.18(3) 0.10(2) 0.13(2) -0.019(19) -0.01(2) -0.01(2)
C99 0.081(19) 0.15(2) 0.060(15) -0.011(15) -0.010(13) 0.007(17)
C60 0.14(2) 0.078(16) 0.031(12) -0.010(11) -0.009(13) -0.019(15)
C80 0.17(4) 0.16(3) 0.18(3) 0.07(3) -0.07(3) -0.08(3)
C52 0.15(3) 0.12(2) 0.15(3) 0.07(2) -0.036(18) 0.004(19)
C61 0.17(3) 0.14(3) 0.036(13) 0.048(14) -0.023(15) -0.03(2)
C42 0.26(4) 0.10(2) 0.072(19) 0.006(16) 0.03(2) -0.05(2)
C54 0.25(4) 0.10(2) 0.12(2) 0.064(18) 0.01(2) 0.03(2)
C39 0.09(2) 0.13(2) 0.045(15) 0.006(13) -0.010(17) 0.01(2)
C78 0.10(2) 0.087(19) 0.086(16) 0.028(14) -0.011(15) 0.007(19)
N4 0.22(3) 0.084(16) 0.19(3) 0.019(16) -0.13(2) -0.013(18)
O20 0.209(19) 0.114(13) 0.035(7) -0.024(8) 0.003(10) 0.011(13)
C79 0.12(3) 0.21(3) 0.23(4) 0.01(3) -0.05(3) 0.03(3)
O19 0.098(12) 0.138(14) 0.099(12) -0.021(10) 0.000(9) 0.020(11)
O23 0.36(3) 0.058(11) 0.115(14) 0.003(10) -0.035(18) 0.019(16)
C8 0.25(4) 0.15(2) 0.044(14) -0.005(16) -0.072(19) -0.01(2)
C51 0.10(2) 0.14(2) 0.14(2) 0.083(19) -0.002(16) 0.029(19)
C58 0.072(18) 0.065(18) 0.074(17) -0.003(15) -0.007(13) -0.023(14)
C101 0.13(2) 0.065(16) 0.034(13) 0.002(10) -0.003(11) -0.017(14)
N7 0.087(14) 0.080(13) 0.047(10) 0.001(9) 0.020(10) -0.001(11)
N8 0.154(18) 0.099(16) 0.022(9) -0.002(9) 0.008(10) 0.001(14)
N9 0.099(10) 0.084(9) 0.065(8) 0.007(8) 0.019(8) -0.014(8)
N11 0.102(15) 0.061(12) 0.035(10) 0.005(8) 0.027(9) 0.006(10)
N12 0.071(12) 0.163(17) 0.038(9) -0.022(11) -0.013(9) 0.000(14)
O12 0.129(14) 0.109(13) 0.058(9) -0.003(8) 0.000(9) -0.028(11)
O13 0.132(14) 0.076(10) 0.036(7) 0.000(6) -0.008(8) 0.011(11)
O15 0.078(11) 0.090(11) 0.045(7) 0.005(7) -0.014(9) 0.007(10)
O10 0.109(12) 0.069(11) 0.025(6) 0.008(7) -0.001(7) -0.028(9)
O11 0.110(13) 0.105(13) 0.041(7) 0.007(9) -0.008(8) -0.012(11)
O17 0.145(17) 0.18(2) 0.046(9) 0.002(10) 0.025(10) 0.044(15)
O16 0.104(13) 0.084(11) 0.051(9) -0.019(8) 0.010(8) 0.004(10)
O18 0.126(12) 0.078(10) 0.027(6) 0.003(7) -0.003(7) 0.013(10)
Eu2 0.1187(12) 0.0784(10) 0.0259(6) 0.0030(7) -0.0006(7) -0.0072(10)
C23 0.13(2) 0.111(15) 0.17(3) 0.02(2) -0.007(19) 0.00(2)
C24 0.13(2) 0.10(2) 0.12(2) 0.012(16) -0.018(16) 0.006(19)
N3 0.113(17) 0.097(15) 0.039(9) 0.006(10) -0.034(10) -0.020(14)
C21 0.123(17) 0.095(13) 0.064(12) 0.039(11) -0.013(13) -0.003(13)
C22 0.10(2) 0.103(16) 0.13(2) 0.006(16) -0.008(16) -0.026(16)
O24 0.28(3) 0.124(17) 0.164(19) -0.028(14) -0.080(19) 0.057(18)
C9 0.30(5) 0.27(5) 0.12(3) 0.13(3) -0.09(3) -0.14(4)
O22 0.20(4) 0.42(8) 0.39(8) 0.000 0.00(5) 0.000
O21 0.13(3) 0.20(4) 0.79(14) 0.000 -0.18(5) 0.000

loop_
_atom_type_symbol
_atom_type_description
_atom_type_scat_dispersion_real
_atom_type_scat_dispersion_imag
_atom_type_scat_source
C C 0.0181 0.0091 'International Tables Vol C Tables 4.2.6.8 and 6.1.1.4'
H H 0.0000 0.0000 'International Tables Vol C Tables 4.2.6.8 and 6.1.1.4'
Eu Eu -8.9294 11.1857 'International Tables Vol C Tables 4.2.6.8 and 6.1.1.4'
N N 0.0311 0.0180 'International Tables Vol C Tables 4.2.6.8 and 6.1.1.4'
O O 0.0492 0.0322 'International Tables Vol C Tables 4.2.6.8 and 6.1.1.4'

loop_
_geom_angle_atom_site_label_1
_geom_angle_atom_site_label_2
_geom_angle_atom_site_label_3
_geom_angle
O4 Eu1 O1 80.9(5)
O4 Eu1 O6 127.6(5)
O1 Eu1 O6 143.2(5)
O4 Eu1 O7 142.7(4)
O1 Eu1 O7 84.4(4)
O6 Eu1 O7 82.5(4)
O4 Eu1 O3 82.4(6)
O1 Eu1 O3 129.0(4)
O6 Eu1 O3 82.3(5)
O7 Eu1 O3 80.7(4)
O4 Eu1 O9 85.5(5)
O1 Eu1 O9 80.3(4)
O6 Eu1 O9 79.7(5)
O7 Eu1 O9 125.4(4)
O3 Eu1 O9 145.3(5)
O4 Eu1 N1 68.1(5)
O1 Eu1 N1 65.4(5)
O6 Eu1 N1 141.3(6)
O7 Eu1 N1 74.6(4)
O3 Eu1 N1 63.7(5)
O9 Eu1 N1 139.0(5)
O4 Eu1 N3 64.2(7)
O1 Eu1 N3 137.3(6)
O6 Eu1 N3 63.3(6)
O7 Eu1 N3 138.3(5)
O3 Eu1 N3 72.1(5)
O9 Eu1 N3 73.3(4)
N1 Eu1 N3 117.6(6)
O4 Eu1 N5 141.5(6)
O1 Eu1 N5 72.6(5)
O6 Eu1 N5 70.8(5)
O7 Eu1 N5 62.2(5)
O3 Eu1 N5 136.0(7)
O9 Eu1 N5 63.2(6)
N1 Eu1 N5 121.6(6)
N3 Eu1 N5 120.9(6)
C45 O9 Eu1 124.9(10)
C1 O1 Eu1 124.7(14)
C20 O4 Eu1 130.3(12)
C7 O3 Eu1 123.0(9)
C2 N1 C6 118.4(15)
C2 N1 Eu1 117.7(13)
C6 N1 Eu1 121.9(11)
C43 C44 N5 123.6(19)
C43 C44 C45 123.4(16)
N5 C44 C45 112.9(17)
N1 C2 C3 123.2(18)
N1 C2 C1 115(2)
C3 C2 C1 122(2)
C40 N5 C44 121.7(18)
C40 N5 Eu1 119.7(12)
C44 N5 Eu1 118.5(17)
O1 C1 O2 128(2)
O1 C1 C2 116(3)
O2 C1 C2 116(3)
C41 C40 N5 120(2)
C41 C40 C39 130(3)
N5 C40 C39 109(2)
C69 C68 C67 120.3
C68 C67 C76 119.8
C68 C67 C65 121.9
C76 C67 C65 118.0
C75 C76 C67 120.0
C76 C75 C74 120.0
C75 C74 C73 120.1
C75 C74 C69 120.1
C73 C74 C69 119.8
C70 C69 C68 120.3
C70 C69 C74 120.1
C68 C69 C74 119.6
C69 C70 C71 120.0
C70 C71 C72 120.0
C73 C72 C71 119.9
C72 C73 C74 120.2
C97 C98 C99 122.5(11)
O15 C83 N10 127.1(7)
O15 C83 C82 116.6(7)
N10 C83 C82 116.2
C44 C43 C42 115.3(15)
O18 C102 N12 128.1(10)
O18 C102 C101 115.5(10)
N12 C102 C101 116.4(11)
C39 O7 Eu1 122.8(15)
C98 C97 N11 124.1(7)
C98 C97 C96 123.9
N11 C97 C96 111.3(7)
C105 C103 C116 80(2)
C105 C103 N12 113(2)
C116 C103 N12 124.2(13)
C105 C103 C115 72(2)
C116 C103 C115 125(2)
N12 C103 C115 110(2)
C105 C103 C104 128(2)
C116 C103 C104 48.2(19)
N12 C103 C104 105.8(18)
C115 C103 C104 126(2)
C49 C48 C57 113.4(10)
C49 C48 C46 117.0
C57 C48 C46 129.5(10)
C7 N2 C8 120.8(8)
N1 C6 C5 120.5(8)
N1 C6 C7 110.0(8)
C5 C6 C7 129.5
C67 C65 C66 118.6
C67 C65 N8 112.5(7)
C66 C65 N8 105.4(6)
C6 C5 C4 120.8
C101 C100 C99 124.7(13)
O9 C45 N6 120.0(7)
O9 C45 C44 120.2(11)
N6 C45 C44 119.6(7)
O3 C7 N2 120.9(7)
O3 C7 C6 119.8(7)
N2 C7 C6 119.3
O16 C96 O17 132.5(11)
O16 C96 C97 111.4(6)
O17 C96 C97 115.6(8)
C4 C3 C2 118.5(10)
O4 C20 O5 135.2(12)
O4 C20 C21 117.7(14)
O5 C20 C21 106.9(14)
C45 N6 C46 121.3
C83 N10 C84 121.5
O12 C64 N8 125.8(12)
O12 C64 C63 117.4(7)
N8 C64 C63 116.7(9)
C57 C56 C55 116.2(12)
N9 C82 C81 119.1(15)
N9 C82 C83 112.5(9)
C81 C82 C83 127.4(11)
C48 C49 C50 120.1
O6 C26 N4 118.5(15)
O6 C26 C25 126.0(15)
N4 C26 C25 115.4(17)
C51 C50 C55 118.1(13)
C51 C50 C49 123.0(14)
C55 C50 C49 118.2
N6 C46 C47 107.6
N6 C46 C48 105.1
C47 C46 C48 106.9
N7 C59 C60 124.0(11)
N7 C59 C58 110.8(13)
C60 C59 C58 125.0(14)
C62 C63 N7 118.5(7)
C62 C63 C64 127.1
N7 C63 C64 114.3(7)
N10 C84 C85 113.0(11)
N10 C84 C86 107.4(11)
C85 C84 C86 117.6(15)
C63 C62 C61 119.7(8)
C3 C4 C5 118.4
C50 C55 C56 120.1
C50 C55 C54 118.7(15)
C56 C55 C54 121.2(15)
C86 C87 C88 118(3)
C95 C86 C87 121(3)
C95 C86 C84 119(3)
C87 C86 C84 119(3)
C86 C95 C94 114(3)
C93 C94 C95 132(4)
C94 C93 C88 114(3)
C94 C93 C92 126(3)
C88 C93 C92 120.0
C89 C88 C93 120.0
C89 C88 C87 119(3)
C93 C88 C87 121(3)
C88 C89 C90 120.0
C91 C90 C89 120.0
C90 C91 C92 120.0
C91 C92 C93 120.0
O14 C77 O13 119(3)
O14 C77 C78 119(3)
O13 C77 C78 121(3)
C80 C81 C82 120(2)
C52 C53 C54 126(4)
C56 C57 C48 130(2)
C40 C41 C42 118(3)
C98 C99 C100 112.5(17)
C59 C60 C61 117.1(18)
C79 C80 C81 120(3)
C53 C52 C51 119(4)
C60 C61 C62 117.7(17)
C41 C42 C43 121(2)
C29 C27 C28 121(5)
C29 C27 N4 89(3)
C28 C27 N4 93(4)
C53 C54 C55 116(3)
O7 C39 O8 120(2)
O7 C39 C40 124(3)
O8 C39 C40 114(2)
C77 C78 N9 113(3)
C77 C78 C79 123(3)
N9 C78 C79 124(3)
C26 N4 C27 118(2)
C80 C79 C78 114(3)
C10 C8 C9 123(2)
C10 C8 N2 101(2)
C9 C8 N2 111(2)
C52 C51 C50 121(3)
O10 C58 O11 128(2)
O10 C58 C59 118.4(19)
O11 C58 C59 114(2)
N11 C101 C100 117(2)
N11 C101 C102 114.7(18)
C100 C101 C102 127.9(14)
C59 N7 C63 121.7(12)
C59 N7 Eu2 118.2(9)
C63 N7 Eu2 118.9(10)
C64 N8 C65 118.3(12)
C82 N9 C78 120.7(19)
C82 N9 Eu2 120.7(12)
C78 N9 Eu2 118.6(17)
C97 N11 C101 118.6(17)
C97 N11 Eu2 122.1(9)
C101 N11 Eu2 119.3(15)
C102 N12 C103 119.2(11)
C64 O12 Eu2 127.5(10)
C77 O13 Eu2 122.8(17)
C83 O15 Eu2 127.5(9)
C58 O10 Eu2 127.9(13)
C96 O16 Eu2 132.1(9)
C102 O18 Eu2 127.0(9)
O10 Eu2 O16 88.5(5)
O10 Eu2 O15 78.3(5)
O16 Eu2 O15 145.4(5)
O10 Eu2 O13 144.1(5)
O16 Eu2 O13 82.1(5)
O15 Eu2 O13 126.2(5)
O10 Eu2 O18 78.1(4)
O16 Eu2 O18 126.6(5)
O15 Eu2 O18 82.0(5)
O13 Eu2 O18 80.1(4)
O10 Eu2 O12 124.9(5)
O16 Eu2 O12 77.6(5)
O15 Eu2 O12 84.0(5)
O13 Eu2 O12 86.8(5)
O18 Eu2 O12 149.7(5)
O10 Eu2 N11 73.3(5)
O16 Eu2 N11 63.1(5)
O15 Eu2 N11 138.8(5)
O13 Eu2 N11 71.6(5)
O18 Eu2 N11 63.5(5)
O12 Eu2 N11 136.9(5)
O10 Eu2 N9 135.0(6)
O16 Eu2 N9 136.4(6)
O15 Eu2 N9 62.5(6)
O13 Eu2 N9 64.0(7)
O18 Eu2 N9 75.6(5)
O12 Eu2 N9 74.1(5)
N11 Eu2 N9 123.4(6)
O10 Eu2 N7 63.6(5)
O16 Eu2 N7 77.0(5)
O15 Eu2 N7 68.5(5)
O13 Eu2 N7 144.8(5)
O18 Eu2 N7 135.0(5)
O12 Eu2 N7 61.4(5)
N11 Eu2 N7 121.0(5)
N9 Eu2 N7 115.6(6)
C22 C23 C24 118(3)
C25 C24 C23 120(3)
N3 C25 C24 119(3)
N3 C25 C26 109(2)
C24 C25 C26 132(3)
C25 N3 C21 124(2)
C25 N3 Eu1 120.9(17)
C21 N3 Eu1 114.9(16)
C22 C21 N3 116(2)
C22 C21 C20 132(3)
N3 C21 C20 111(2)
C21 C22 C23 122(3)
C103 C105 C106 119(4)
C103 C105 C114 121(3)
C106 C105 C114 115(4)
C16 C15 C14 117(7)
C12 C13 C14 122(6)
C8 C10 C19 106(3)
C8 C10 C11 132(3)
C19 C10 C11 120.0
C18 C19 C10 120.0
C19 C18 C17 120.0
C12 C17 C18 120.0
C12 C17 C16 109(4)
C18 C17 C16 130(4)
C11 C12 C17 120.0
C11 C12 C13 116(4)
C17 C12 C13 124(4)
C12 C11 C10 120.0
C29 C30 C31 120.0
C27 C29 C30 126(4)
C27 C29 C38 114(4)
C30 C29 C38 120.0
C37 C38 C29 120.0
C38 C37 C36 120.0
C31 C36 C37 120.0
C31 C36 C35 120.0
C37 C36 C35 120.0
C32 C31 C36 120.0
C32 C31 C30 120.0
C36 C31 C30 120.0
C31 C32 C33 120.0
C34 C33 C32 120.0
C35 C34 C33 120.0
C34 C35 C36 120.0
C15 C14 C13 117(7)
C113 C114 C105 118(4)
C111 C112 C107 120.0
C111 C112 C113 122(3)
C107 C112 C113 118(3)
C110 C111 C112 120.0
C111 C110 C109 120.0
C110 C109 C108 120.0
C109 C108 C107 120.0
C108 C107 C112 120.0
C108 C107 C106 125(3)
C112 C107 C106 115(3)
C26 O6 Eu1 120.4(10)
C105 C106 C107 125(5)
C114 C113 C112 128(5)
C15 C16 C17 130(7)
C125 C124 C123 120.0
C116 C125 C124 120.0
C125 C116 C117 120.0
C125 C116 C103 135.8(17)
C117 C116 C103 102.0(17)
C118 C117 C116 120.0
C117 C118 C123 120.0
C117 C118 C119 120.0
C123 C118 C119 120.0
C122 C123 C118 120.0
C122 C123 C124 120.0
C118 C123 C124 120.0
C123 C122 C121 120.0
C120 C121 C122 120.0
C121 C120 C119 120.0
C120 C119 C118 120.0

loop_
_geom_bond_atom_site_label_1
_geom_bond_atom_site_label_2
_geom_bond_distance
Eu1 O4 2.294(15)
Eu1 O1 2.389(14)
Eu1 O6 2.415(15)
Eu1 O7 2.423(6)
Eu1 O3 2.432(12)
Eu1 O9 2.469(12)
Eu1 N1 2.542(15)
Eu1 N3 2.564(18)
Eu1 N5 2.596(17)
O9 C45 1.183(13)
O1 C1 1.25(3)
O8 C39 1.30(3)
O4 C20 1.175(13)
O3 C7 1.293(13)
N1 C2 1.30(2)
N1 C6 1.349(16)
C44 C43 1.32(2)
C44 N5 1.34(2)
C44 C45 1.53(2)
C2 C3 1.43(2)
C2 C1 1.55(3)
N5 C40 1.34(2)
O2 C1 1.29(3)
O5 C20 1.312(18)
C40 C41 1.33(3)
C40 C39 1.44(3)
C68 C69 1.3788
C68 C67 1.3803
C67 C76 1.3823
C67 C65 1.4821
C76 C75 1.3775
C75 C74 1.3799
C74 C73 1.3807
C74 C69 1.3839
C69 C70 1.3785
C70 C71 1.3790
C71 C72 1.3823
C72 C73 1.3780
C98 C97 1.3177
C98 C99 1.40(2)
O14 C77 1.24(3)
C83 O15 1.204(14)
C83 N10 1.3515
C83 C82 1.5418
C43 C42 1.43(4)
C102 O18 1.233(14)
C102 N12 1.262(15)
C102 C101 1.50(3)
O7 C39 1.22(3)
C97 N11 1.342(18)
C97 C96 1.6053
C103 C105 1.24(4)
C103 C116 1.48(3)
C103 N12 1.527(16)
C103 C115 1.63(3)
C103 C104 1.65(3)
C48 C49 1.3554
C48 C57 1.40(3)
C48 C46 1.5429
N2 C7 1.3318
N2 C8 1.65(3)
C6 C5 1.3615
C6 C7 1.5149
C65 C66 1.5533
C65 N8 1.57(2)
C5 C4 1.4142
C100 C101 1.40(2)
C100 C99 1.40(3)
C45 N6 1.3680
C96 O16 1.248(17)
C96 O17 1.257(18)
C3 C4 1.3058
C20 C21 1.51(3)
N6 C46 1.4643
N10 C84 1.4882
C64 O12 1.233(16)
C64 N8 1.260(17)
C64 C63 1.4352
C56 C57 1.35(3)
C56 C55 1.3958
C82 N9 1.28(2)
C82 C81 1.434(18)
C49 C50 1.5219
C26 O6 1.237(16)
C26 N4 1.39(3)
C26 C25 1.45(3)
C50 C51 1.39(3)
C50 C55 1.3941
C46 C47 1.5141
C59 N7 1.348(18)
C59 C60 1.36(2)
C59 C58 1.53(2)
C63 C62 1.3617
C63 N7 1.384(17)
C84 C85 1.51(3)
C84 C86 1.56(3)
C62 C61 1.49(3)
C55 C54 1.48(3)
C87 C86 1.44(4)
C87 C88 1.55(4)
C86 C95 1.35(4)
C95 C94 1.54(4)
C94 C93 1.30(5)
C93 C88 1.3900
C93 C92 1.3900
C88 C89 1.3900
C89 C90 1.3900
C90 C91 1.3900
C91 C92 1.3900
C77 O13 1.32(3)
C77 C78 1.40(3)
C81 C80 1.427(18)
C53 C52 1.30(4)
C53 C54 1.34(4)
C41 C42 1.41(4)
C60 C61 1.42(3)
C80 C79 1.407(19)
C52 C51 1.37(4)
C28 C27 1.34(6)
C27 C29 1.28(5)
C27 N4 1.688(19)
C78 N9 1.41(3)
C78 C79 1.42(2)
C8 C10 1.358(15)
C8 C9 1.48(3)
C58 O10 1.23(2)
C58 O11 1.25(2)
C101 N11 1.36(2)
N7 Eu2 2.581(15)
N9 Eu2 2.558(19)
N11 Eu2 2.513(17)
O12 Eu2 2.468(14)
O13 Eu2 2.421(14)
O15 Eu2 2.392(14)
O10 Eu2 2.336(14)
O16 Eu2 2.352(15)
O18 Eu2 2.433(11)
C23 C22 1.39(4)
C23 C24 1.42(4)
C24 C25 1.38(3)
C25 N3 1.33(3)
N3 C21 1.43(3)
C21 C22 1.37(3)
C105 C106 1.31(5)
C105 C114 1.56(5)
C15 C16 1.39(3)
C15 C14 1.40(3)
C13 C12 1.40(3)
C13 C14 1.41(3)
C10 C19 1.3900
C10 C11 1.3900
C19 C18 1.3900
C18 C17 1.3900
C17 C12 1.3900
C17 C16 1.40(3)
C12 C11 1.3900
C30 C29 1.3900
C30 C31 1.3900
C29 C38 1.3900
C38 C37 1.3900
C37 C36 1.3900
C36 C31 1.3900
C36 C35 1.3900
C31 C32 1.3900
C32 C33 1.3900
C33 C34 1.3900
C34 C35 1.3900
C114 C113 1.36(5)
C112 C111 1.3900
C112 C107 1.3900
C112 C113 1.42(5)
C111 C110 1.3900
C110 C109 1.3900
C109 C108 1.3900
C108 C107 1.3900
C107 C106 1.66(6)
C124 C125 1.3900
C124 C123 1.3900
C125 C116 1.3900
C116 C117 1.3900
C117 C118 1.3900
C118 C123 1.3900
C118 C119 1.3900
C123 C122 1.3900
C122 C121 1.3900
C121 C120 1.3900
C120 C119 1.3900

loop_
_geom_hbond_atom_site_label_D
_geom_hbond_atom_site_label_H
_geom_hbond_atom_site_label_A
_geom_hbond_distance_DH
_geom_hbond_distance_HA
_geom_hbond_distance_DA
_geom_hbond_angle_DHA
_geom_hbond_site_symmetry_A
N2 H2 O16 0.88 2.16 3.031(14) 172.0 8_456
N4 H4A O23 0.88 2.06 2.88(3) 155.1 .
N6 H6 O10 0.88 2.34 3.140(12) 152.0 3_656
N8 H8 O20 0.88 1.96 2.78(2) 155.3 .
N10 H10 O19 0.88 2.14 2.981(17) 161.0 .
N12 H12 O1 0.88 1.97 2.83(2) 164.8 3_656
O19 H19A O5 0.828 1.951(18) 2.78(2) 178.2(13) .
O19 H19B O17 0.833 2.145(17) 2.98(2) 178.6(13) 8_456
O20 H20A O8 0.829 1.969(15) 2.80(2) 177.4(14) 8_556
O22 H22A O8 0.78 3.240(17) 4.00(6) 167(4) 6_554
O23 H23A O2 0.837 1.798(19) 2.64(3) 178(2) 7_556
O23 H23B O24 0.865 1.94(2) 2.80(3) 177(2) .
O24 H24A O13 0.85 2.352(12) 2.93(2) 125.6(15) 5_455
O24 H24B O14 0.83 2.457(9) 2.87(3) 111.3(15) 5_455

loop_
_geom_torsion_atom_site_label_1
_geom_torsion_atom_site_label_2
_geom_torsion_atom_site_label_3
_geom_torsion_atom_site_label_4
_geom_torsion
O4 Eu1 O9 C45 -152.0(11)
O1 Eu1 O9 C45 -70.5(11)
O6 Eu1 O9 C45 78.5(11)
O7 Eu1 O9 C45 5.4(12)
O3 Eu1 O9 C45 138.3(11)
N1 Eu1 O9 C45 -103.4(13)
N3 Eu1 O9 C45 143.5(13)
N5 Eu1 O9 C45 4.8(10)
O4 Eu1 O1 C1 -68.2(18)
O6 Eu1 O1 C1 147.0(17)
O7 Eu1 O1 C1 77.5(18)
O3 Eu1 O1 C1 4(2)
O9 Eu1 O1 C1 -155.1(18)
N1 Eu1 O1 C1 1.8(17)
N3 Eu1 O1 C1 -102.9(18)
N5 Eu1 O1 C1 140.1(19)
O1 Eu1 O4 C20 -164.7(13)
O6 Eu1 O4 C20 -10.5(15)
O7 Eu1 O4 C20 127.2(11)
O3 Eu1 O4 C20 63.7(12)
O9 Eu1 O4 C20 -83.8(12)
N1 Eu1 O4 C20 128.3(14)
N3 Eu1 O4 C20 -10.1(11)
N5 Eu1 O4 C20 -118.1(13)
O4 Eu1 O3 C7 60.8(13)
O1 Eu1 O3 C7 -11.0(16)
O6 Eu1 O3 C7 -169.5(14)
O7 Eu1 O3 C7 -85.9(13)
O9 Eu1 O3 C7 131.4(11)
N1 Eu1 O3 C7 -8.5(12)
N3 Eu1 O3 C7 126.1(15)
N5 Eu1 O3 C7 -117.7(13)
O4 Eu1 N1 C2 83.5(17)
O1 Eu1 N1 C2 -6.3(15)
O6 Eu1 N1 C2 -153.2(15)
O7 Eu1 N1 C2 -97.1(16)
O3 Eu1 N1 C2 175.8(18)
O9 Eu1 N1 C2 30(2)
N3 Eu1 N1 C2 126.0(16)
N5 Eu1 N1 C2 -54.5(18)
O4 Eu1 N1 C6 -80.2(12)
O1 Eu1 N1 C6 -170.0(14)
O6 Eu1 N1 C6 43.1(17)
O7 Eu1 N1 C6 99.1(13)
O3 Eu1 N1 C6 12.1(11)
O9 Eu1 N1 C6 -134.0(11)
N3 Eu1 N1 C6 -37.8(15)
N5 Eu1 N1 C6 141.7(12)
C6 N1 C2 C3 -4(3)
Eu1 N1 C2 C3 -168.2(13)
C6 N1 C2 C1 173.7(16)
Eu1 N1 C2 C1 9(3)
C43 C44 N5 C40 -1(3)
C45 C44 N5 C40 -176.2(18)
C43 C44 N5 Eu1 175.2(14)
C45 C44 N5 Eu1 0(2)
O4 Eu1 N5 C40 -146.8(16)
O1 Eu1 N5 C40 -98.1(17)
O6 Eu1 N5 C40 86.3(17)
O7 Eu1 N5 C40 -5.3(15)
O3 Eu1 N5 C40 30.7(19)
O9 Eu1 N5 C40 174.2(18)
N1 Eu1 N5 C40 -52.8(18)
N3 Eu1 N5 C40 126.7(16)
O4 Eu1 N5 C44 37.3(18)
O1 Eu1 N5 C44 86.0(15)
O6 Eu1 N5 C44 -89.6(15)
O7 Eu1 N5 C44 178.8(16)
O3 Eu1 N5 C44 -145.2(14)
O9 Eu1 N5 C44 -1.7(14)
N1 Eu1 N5 C44 131.3(15)
N3 Eu1 N5 C44 -49.2(17)
Eu1 O1 C1 O2 177.0(19)
Eu1 O1 C1 C2 2(3)
N1 C2 C1 O1 -8(3)
C3 C2 C1 O1 169.8(19)
N1 C2 C1 O2 177(2)
C3 C2 C1 O2 -6(3)
C44 N5 C40 C41 1(4)
Eu1 N5 C40 C41 -174.4(18)
C44 N5 C40 C39 -172.2(19)
Eu1 N5 C40 C39 12(3)
C69 C68 C67 C76 0.2
C69 C68 C67 C65 -173.6
C68 C67 C76 C75 -0.2
C65 C67 C76 C75 173.9
C67 C76 C75 C74 0.1
C76 C75 C74 C73 179.8
C76 C75 C74 C69 -0.1
C67 C68 C69 C70 180.0
C67 C68 C69 C74 -0.2
C75 C74 C69 C70 -180.0
C73 C74 C69 C70 0.1
C75 C74 C69 C68 0.1
C73 C74 C69 C68 -179.8
C68 C69 C70 C71 179.9
C74 C69 C70 C71 0.0
C69 C70 C71 C72 -0.1
C70 C71 C72 C73 0.0
C71 C72 C73 C74 0.1
C75 C74 C73 C72 179.9
C69 C74 C73 C72 -0.1
N5 C44 C43 C42 -1(3)
C45 C44 C43 C42 174.7(18)
O4 Eu1 O7 C39 136.0(16)
O1 Eu1 O7 C39 69.1(15)
O6 Eu1 O7 C39 -76.5(16)
O3 Eu1 O7 C39 -159.9(16)
O9 Eu1 O7 C39 -4.9(16)
N1 Eu1 O7 C39 135.1(16)
N3 Eu1 O7 C39 -110.5(16)
N5 Eu1 O7 C39 -4.2(15)
C99 C98 C97 N11 -3.5(15)
C99 C98 C97 C96 -173.3(13)
C2 N1 C6 C5 3(2)
Eu1 N1 C6 C5 167.0(6)
C2 N1 C6 C7 -177.1(16)
Eu1 N1 C6 C7 -13.5(13)
C68 C67 C65 C66 60.5
C76 C67 C65 C66 -113.4
C68 C67 C65 N8 -176.0(7)
C76 C67 C65 N8 10.1(7)
N1 C6 C5 C4 -0.6(9)
C7 C6 C5 C4 -179.9
Eu1 O9 C45 N6 178.4(5)
Eu1 O9 C45 C44 -7.1(17)
C43 C44 C45 O9 -171.0(14)
N5 C44 C45 O9 5(2)
C43 C44 C45 N6 3(2)
N5 C44 C45 N6 179.2(12)
Eu1 O3 C7 N2 -172.8(5)
Eu1 O3 C7 C6 5.3(15)
C8 N2 C7 O3 -5.1(15)
C8 N2 C7 C6 176.9(11)
N1 C6 C7 O3 5.5(12)
C5 C6 C7 O3 -175.1(10)
N1 C6 C7 N2 -176.4(8)
C5 C6 C7 N2 3.0
C98 C97 C96 O16 173.8(8)
N11 C97 C96 O16 2.9(11)
C98 C97 C96 O17 -13.5(12)
N11 C97 C96 O17 175.6(15)
N1 C2 C3 C4 1(3)
C1 C2 C3 C4 -176.1(15)
Eu1 O4 C20 O5 -166.3(12)
Eu1 O4 C20 C21 17.9(18)
O9 C45 N6 C46 0.6(8)
C44 C45 N6 C46 -173.8(10)
O15 C83 N10 C84 1.7(8)
C82 C83 N10 C84 -179.7
O15 C83 C82 N9 -0.4(11)
N10 C83 C82 N9 -179.2(8)
O15 C83 C82 C81 -168.3(12)
N10 C83 C82 C81 12.9(10)
C57 C48 C49 C50 13.6(13)
C46 C48 C49 C50 -169.4
C48 C49 C50 C51 174.4(15)
C48 C49 C50 C55 -15.6
C45 N6 C46 C47 -163.7
C45 N6 C46 C48 82.7
C49 C48 C46 N6 -140.4
C57 C48 C46 N6 36.1(15)
C49 C48 C46 C47 105.4
C57 C48 C46 C47 -78.1(15)
O12 C64 C63 C62 -177.8(9)
N8 C64 C63 C62 4.6(10)
O12 C64 C63 N7 1.0(11)
N8 C64 C63 N7 -176.6(14)
C83 N10 C84 C85 -145.1(12)
C83 N10 C84 C86 83.5(12)
N7 C63 C62 C61 4.1(15)
C64 C63 C62 C61 -177.3(14)
C2 C3 C4 C5 1.6(11)
C6 C5 C4 C3 -2.0
C51 C50 C55 C56 -179.5(15)
C49 C50 C55 C56 10.0
C51 C50 C55 C54 -3(2)
C49 C50 C55 C54 -173.1(16)
C57 C56 C55 C50 -4.1(14)
C57 C56 C55 C54 179(2)
C88 C87 C86 C95 9(6)
C88 C87 C86 C84 177(3)
N10 C84 C86 C95 -150(2)
C85 C84 C86 C95 81(3)
N10 C84 C86 C87 42(3)
C85 C84 C86 C87 -87(3)
C87 C86 C95 C94 -7(5)
C84 C86 C95 C94 -176(2)
C86 C95 C94 C93 6(5)
C95 C94 C93 C88 -6(4)
C95 C94 C93 C92 178(2)
C94 C93 C88 C89 -177(3)
C92 C93 C88 C89 0.0
C94 C93 C88 C87 7(3)
C92 C93 C88 C87 -177(3)
C86 C87 C88 C89 175(3)
C86 C87 C88 C93 -8(5)
C93 C88 C89 C90 0.0
C87 C88 C89 C90 177(3)
C88 C89 C90 C91 0.0
C89 C90 C91 C92 0.0
C90 C91 C92 C93 0.0
C94 C93 C92 C91 176(3)
C88 C93 C92 C91 0.0
N9 C82 C81 C80 8.2(16)
C83 C82 C81 C80 175.4(9)
C55 C56 C57 C48 3(3)
C49 C48 C57 C56 -8(3)
C46 C48 C57 C56 175.2(16)
N5 C40 C41 C42 -1(4)
C39 C40 C41 C42 171(3)
C97 C98 C99 C100 0(2)
C101 C100 C99 C98 1(3)
N7 C59 C60 C61 0(3)
C58 C59 C60 C61 174(2)
C82 C81 C80 C79 3(2)
C54 C53 C52 C51 -4(6)
C59 C60 C61 C62 10(3)
C63 C62 C61 C60 -12(3)
C40 C41 C42 C43 0(4)
C44 C43 C42 C41 1(3)
C52 C53 C54 C55 10(6)
C50 C55 C54 C53 -6(3)
C56 C55 C54 C53 171(2)
Eu1 O7 C39 O8 175.2(16)
Eu1 O7 C39 C40 14(3)
C41 C40 C39 O7 170(3)
N5 C40 C39 O7 -17(3)
C41 C40 C39 O8 8(4)
N5 C40 C39 O8 -179(2)
O14 C77 C78 N9 174.5(19)
O13 C77 C78 N9 -12(3)
O14 C77 C78 C79 -5(4)
O13 C77 C78 C79 169(3)
O6 C26 N4 C27 -10(3)
C25 C26 N4 C27 171(2)
C29 C27 N4 C26 116(3)
C28 C27 N4 C26 -124(3)
C81 C80 C79 C78 -9(3)
C77 C78 C79 C80 -176(2)
N9 C78 C79 C80 5(4)
C7 N2 C8 C10 74(2)
C7 N2 C8 C9 -154.2(19)
C53 C52 C51 C50 -6(5)
C55 C50 C51 C52 9(3)
C49 C50 C51 C52 179(2)
N7 C59 C58 O10 -3(2)
C60 C59 C58 O10 -178.3(18)
N7 C59 C58 O11 -179.3(16)
C60 C59 C58 O11 6(3)
C99 C100 C101 N11 0(3)
C99 C100 C101 C102 176.9(16)
O18 C102 C101 N11 2(2)
N12 C102 C101 N11 -179.2(15)
O18 C102 C101 C100 -174.7(15)
N12 C102 C101 C100 4(3)
C60 C59 N7 C63 -8(2)
C58 C59 N7 C63 177.0(13)
C60 C59 N7 Eu2 -175.6(13)
C58 C59 N7 Eu2 9.6(15)
C62 C63 N7 C59 5.8(17)
C64 C63 N7 C59 -173.0(10)
C62 C63 N7 Eu2 173.1(4)
C64 C63 N7 Eu2 -5.7(11)
O12 C64 N8 C65 5(2)
C63 C64 N8 C65 -177.5(8)
C67 C65 N8 C64 75.8(15)
C66 C65 N8 C64 -153.6(12)
C81 C82 N9 C78 -13(2)
C83 C82 N9 C78 178.1(14)
C81 C82 N9 Eu2 165.6(10)
C83 C82 N9 Eu2 -3.4(12)
C77 C78 N9 C82 -172.7(17)
C79 C78 N9 C82 7(3)
C77 C78 N9 Eu2 9(2)
C79 C78 N9 Eu2 -172(2)
C98 C97 N11 C101 5.1(19)
C96 C97 N11 C101 176.0(13)
C98 C97 N11 Eu2 -173.5(4)
C96 C97 N11 Eu2 -2.6(12)
C100 C101 N11 C97 -3(2)
C102 C101 N11 C97 179.6(13)
C100 C101 N11 Eu2 175.2(11)
C102 C101 N11 Eu2 -2(2)
O18 C102 N12 C103 19(2)
C101 C102 N12 C103 -159.5(13)
C105 C103 N12 C102 -78(2)
C116 C103 N12 C102 16(3)
C115 C103 N12 C102 -156(2)
C104 C103 N12 C102 65(2)
N8 C64 O12 Eu2 -177.7(12)
C63 C64 O12 Eu2 5.0(16)
O14 C77 O13 Eu2 -176.6(13)
C78 C77 O13 Eu2 10(3)
N10 C83 O15 Eu2 -176.7(4)
C82 C83 O15 Eu2 4.6(12)
O11 C58 O10 Eu2 169.4(17)
C59 C58 O10 Eu2 -6(3)
O17 C96 O16 Eu2 -173.3(15)
C97 C96 O16 Eu2 -2.3(15)
N12 C102 O18 Eu2 -180.0(13)
C101 C102 O18 Eu2 -1.1(16)
C58 O10 Eu2 O16 84.0(18)
C58 O10 Eu2 O15 -63.9(18)
C58 O10 Eu2 O13 158.2(16)
C58 O10 Eu2 O18 -148.0(18)
C58 O10 Eu2 O12 10(2)
C58 O10 Eu2 N11 146.3(18)
C58 O10 Eu2 N9 -92.9(18)
C58 O10 Eu2 N7 7.8(17)
C96 O16 Eu2 O10 72.8(14)
C96 O16 Eu2 O15 139.5(12)
C96 O16 Eu2 O13 -72.5(14)
C96 O16 Eu2 O18 -1.1(17)
C96 O16 Eu2 O12 -160.9(15)
C96 O16 Eu2 N11 0.8(13)
C96 O16 Eu2 N9 -110.5(14)
C96 O16 Eu2 N7 136.0(15)
C83 O15 Eu2 O10 -161.8(11)
C83 O15 Eu2 O16 128.5(11)
C83 O15 Eu2 O13 -11.0(13)
C83 O15 Eu2 O18 -82.4(11)
C83 O15 Eu2 O12 70.6(11)
C83 O15 Eu2 N11 -114.9(11)
C83 O15 Eu2 N9 -4.6(10)
C83 O15 Eu2 N7 132.2(12)
C77 O13 Eu2 O10 128.6(17)
C77 O13 Eu2 O16 -155.2(17)
C77 O13 Eu2 O15 2.9(18)
C77 O13 Eu2 O18 75.3(16)
C77 O13 Eu2 O12 -77.3(17)
C77 O13 Eu2 N11 140.6(17)
C77 O13 Eu2 N9 -3.4(16)
C77 O13 Eu2 N7 -101.5(18)
C102 O18 Eu2 O10 -76.9(12)
C102 O18 Eu2 O16 2.2(14)
C102 O18 Eu2 O15 -156.5(12)
C102 O18 Eu2 O13 74.4(12)
C102 O18 Eu2 O12 140.2(11)
C102 O18 Eu2 N11 0.2(10)
C102 O18 Eu2 N9 139.9(13)
C102 O18 Eu2 N7 -108.2(12)
C64 O12 Eu2 O10 -8.3(17)
C64 O12 Eu2 O16 -87.5(14)
C64 O12 Eu2 O15 63.0(14)
C64 O12 Eu2 O13 -170.1(14)
C64 O12 Eu2 O18 125.8(13)
C64 O12 Eu2 N11 -111.7(14)
C64 O12 Eu2 N9 126.0(15)
C64 O12 Eu2 N7 -5.7(13)
C97 N11 Eu2 O10 -95.7(12)
C101 N11 Eu2 O10 85.7(14)
C97 N11 Eu2 O16 1.3(10)
C101 N11 Eu2 O16 -177.3(16)
C97 N11 Eu2 O15 -144.0(10)
C101 N11 Eu2 O15 37.4(17)
C97 N11 Eu2 O13 91.6(12)
C101 N11 Eu2 O13 -87.0(14)
C97 N11 Eu2 O18 179.5(13)
C101 N11 Eu2 O18 0.9(13)
C97 N11 Eu2 O12 27.9(15)
C101 N11 Eu2 O12 -150.8(13)
C97 N11 Eu2 N9 130.9(11)
C101 N11 Eu2 N9 -47.7(16)
C97 N11 Eu2 N7 -52.0(13)
C101 N11 Eu2 N7 129.4(14)
C82 N9 Eu2 O10 36.3(15)
C78 N9 Eu2 O10 -145.2(13)
C82 N9 Eu2 O16 -139.1(10)
C78 N9 Eu2 O16 39.4(18)
C82 N9 Eu2 O15 3.9(10)
C78 N9 Eu2 O15 -177.5(16)
C82 N9 Eu2 O13 178.2(13)
C78 N9 Eu2 O13 -3.3(13)
C82 N9 Eu2 O18 92.3(12)
C78 N9 Eu2 O18 -89.2(15)
C82 N9 Eu2 O12 -87.5(12)
C78 N9 Eu2 O12 91.0(15)
C82 N9 Eu2 N11 136.2(10)
C78 N9 Eu2 N11 -45.3(16)
C82 N9 Eu2 N7 -41.0(13)
C78 N9 Eu2 N7 137.5(14)
C59 N7 Eu2 O10 -9.0(10)
C63 N7 Eu2 O10 -176.7(13)
C59 N7 Eu2 O16 -103.9(12)
C63 N7 Eu2 O16 88.4(11)
C59 N7 Eu2 O15 78.2(11)
C63 N7 Eu2 O15 -89.5(11)
C59 N7 Eu2 O13 -158.9(9)
C63 N7 Eu2 O13 33.4(17)
C59 N7 Eu2 O18 25.6(15)
C63 N7 Eu2 O18 -142.2(9)
C59 N7 Eu2 O12 173.3(13)
C63 N7 Eu2 O12 5.6(10)
C59 N7 Eu2 N11 -56.7(12)
C63 N7 Eu2 N11 135.6(10)
C59 N7 Eu2 N9 120.6(11)
C63 N7 Eu2 N9 -47.1(12)
C22 C23 C24 C25 8(4)
C23 C24 C25 N3 -7(4)
C23 C24 C25 C26 179(2)
O6 C26 C25 N3 -1(2)
N4 C26 C25 N3 176.7(15)
O6 C26 C25 C24 174(2)
N4 C26 C25 C24 -8(3)
C24 C25 N3 C21 6(3)
C26 C25 N3 C21 -177.7(15)
C24 C25 N3 Eu1 179.4(16)
C26 C25 N3 Eu1 -5(2)
O4 Eu1 N3 C25 -173.9(16)
O1 Eu1 N3 C25 -135.3(15)
O6 Eu1 N3 C25 5.7(14)
O7 Eu1 N3 C25 44.1(17)
O3 Eu1 N3 C25 96.0(16)
O9 Eu1 N3 C25 -80.9(15)
N1 Eu1 N3 C25 142.0(15)
N5 Eu1 N3 C25 -37.5(17)
O4 Eu1 N3 C21 -0.3(12)
O1 Eu1 N3 C21 38.4(15)
O6 Eu1 N3 C21 179.4(14)
O7 Eu1 N3 C21 -142.2(12)
O3 Eu1 N3 C21 -90.4(14)
O9 Eu1 N3 C21 92.7(13)
N1 Eu1 N3 C21 -44.4(15)
N5 Eu1 N3 C21 136.1(13)
C25 N3 C21 C22 -8(3)
Eu1 N3 C21 C22 178.6(17)
C25 N3 C21 C20 -179.6(16)
Eu1 N3 C21 C20 6.9(19)
O4 C20 C21 C22 175(2)
O5 C20 C21 C22 -2(3)
O4 C20 C21 N3 -15(2)
O5 C20 C21 N3 168.3(14)
N3 C21 C22 C23 10(4)
C20 C21 C22 C23 179(2)
C24 C23 C22 C21 -10(5)
C116 C103 C105 C106 136(4)
N12 C103 C105 C106 -101(4)
C115 C103 C105 C106 3(4)
C104 C103 C105 C106 125(4)
C116 C103 C105 C114 -17(3)
N12 C103 C105 C114 106(3)
C115 C103 C105 C114 -150(4)
C104 C103 C105 C114 -28(4)
C9 C8 C10 C19 75(4)
N2 C8 C10 C19 -161.1(13)
C9 C8 C10 C11 -88(4)
N2 C8 C10 C11 36(3)
C8 C10 C19 C18 -165(2)
C11 C10 C19 C18 0.0
C10 C19 C18 C17 0.0
C19 C18 C17 C12 0.0
C19 C18 C17 C16 -171(4)
C18 C17 C12 C11 0.0
C16 C17 C12 C11 173(4)
C18 C17 C12 C13 174(4)
C16 C17 C12 C13 -13(4)
C14 C13 C12 C11 -175(4)
C14 C13 C12 C17 11(8)
C17 C12 C11 C10 0.0
C13 C12 C11 C10 -175(4)
C8 C10 C11 C12 161(3)
C19 C10 C11 C12 0.0
C28 C27 C29 C30 17(6)
N4 C27 C29 C30 109(2)
C28 C27 C29 C38 -170(4)
N4 C27 C29 C38 -77(3)
C31 C30 C29 C27 173(3)
C31 C30 C29 C38 0.0
C27 C29 C38 C37 -174(3)
C30 C29 C38 C37 0.0
C29 C38 C37 C36 0.0
C38 C37 C36 C31 0.0
C38 C37 C36 C35 180.0
C37 C36 C31 C32 180.0
C35 C36 C31 C32 0.0
C37 C36 C31 C30 0.0
C35 C36 C31 C30 180.0
C29 C30 C31 C32 180.0
C29 C30 C31 C36 0.0
C36 C31 C32 C33 0.0
C30 C31 C32 C33 180.0
C31 C32 C33 C34 0.0
C32 C33 C34 C35 0.0
C33 C34 C35 C36 0.0
C31 C36 C35 C34 0.0
C37 C36 C35 C34 180.0
C16 C15 C14 C13 -1(3)
C12 C13 C14 C15 -2(7)
C103 C105 C114 C113 171(4)
C106 C105 C114 C113 17(6)
C107 C112 C111 C110 0.0
C113 C112 C111 C110 -176(3)
C112 C111 C110 C109 0.0
C111 C110 C109 C108 0.0
C110 C109 C108 C107 0.0
C109 C108 C107 C112 0.0
C109 C108 C107 C106 178(3)
C111 C112 C107 C108 0.0
C113 C112 C107 C108 176(3)
C111 C112 C107 C106 -179(3)
C113 C112 C107 C106 -3(4)
N4 C26 O6 Eu1 -171.1(11)
C25 C26 O6 Eu1 7.0(18)
O4 Eu1 O6 C26 -5.8(14)
O1 Eu1 O6 C26 128.4(11)
O7 Eu1 O6 C26 -161.5(12)
O3 Eu1 O6 C26 -80.0(12)
O9 Eu1 O6 C26 70.3(11)
N1 Eu1 O6 C26 -107.7(12)
N3 Eu1 O6 C26 -6.1(10)
N5 Eu1 O6 C26 135.4(13)
C103 C105 C106 C107 -168(3)
C114 C105 C106 C107 -13(6)
C108 C107 C106 C105 -172(4)
C112 C107 C106 C105 6(6)
C105 C114 C113 C112 -16(7)
C111 C112 C113 C114 -175(4)
C107 C112 C113 C114 9(6)
C14 C15 C16 C17 -3(7)
C12 C17 C16 C15 10(7)
C18 C17 C16 C15 -178(4)
C123 C124 C125 C116 0.0
C124 C125 C116 C117 0.0
C124 C125 C116 C103 -160(2)
C105 C103 C116 C125 -8(3)
N12 C103 C116 C125 -119(2)
C115 C103 C116 C125 52(3)
C104 C103 C116 C125 161(4)
C105 C103 C116 C117 -169.9(19)
N12 C103 C116 C117 79.2(14)
C115 C103 C116 C117 -110(2)
C104 C103 C116 C117 -1(3)
C125 C116 C117 C118 0.0
C103 C116 C117 C118 165.8(18)
C116 C117 C118 C123 0.0
C116 C117 C118 C119 180.0
C117 C118 C123 C122 180.0
C119 C118 C123 C122 0.0
C117 C118 C123 C124 0.0
C119 C118 C123 C124 180.0
C125 C124 C123 C122 180.0
C125 C124 C123 C118 0.0
C118 C123 C122 C121 0.0
C124 C123 C122 C121 180.0
C123 C122 C121 C120 0.0
C122 C121 C120 C119 0.0
C121 C120 C119 C118 0.0
C117 C118 C119 C120 180.0
C123 C118 C119 C120 0.0
